data_4506164
loop_
_publ_author_name
'Ding, Caixia'
'Li, Xing'
'Ding, Yubin'
'Li, Xin'
'Ng, Seik Weng'
'Xie, Yongshu'

_publ_section_title
;
 Novel Bis(4,4&#x2032;-dipyridylamine) Ligand with a Flexible Butadiyne
 Linker: Syntheses, Structures, and Photoluminescence of d10Metal
 Coordination Polymers
;
_journal_issue 7
_journal_name_full 'Crystal Growth &amp; Design'
_journal_page_first 3465
_journal_paper_doi 10.1021/cg201655n
_journal_volume 12
_journal_year 2012
_chemical_formula_sum 'C18 H16 Ag N4 O5'
_chemical_formula_weight 476.22
_chemical_name_systematic
; 
 ? 
;
_space_group_IT_number 13
_symmetry_cell_setting monoclinic
_symmetry_space_group_name_Hall '-P 2yac'
_symmetry_space_group_name_H-M 'P 1 2/n 1'
_atom_sites_solution_hydrogens geom
_atom_sites_solution_primary direct
_atom_sites_solution_secondary difmap
_audit_creation_method SHELXL-97
_cell_angle_alpha 90.00
_cell_angle_beta 90.2160(10)
_cell_angle_gamma 90.00
_cell_formula_units_Z 4
_cell_length_a 13.0282(13)
_cell_length_b 9.5994(8)
_cell_length_c 17.9846(17)
_cell_measurement_temperature 298(2)
_cell_measurement_theta_max 18.3
_cell_measurement_theta_min 2.41
_cell_volume 2249.2(4)
_computing_cell_refinement 'Bruker SMART'
_computing_data_collection 'Bruker SMART'
_computing_data_reduction 'Bruker SHELXTL'
_computing_molecular_graphics 'Bruker SHELXTL'
_computing_publication_material 'Bruker SHELXTL'
_computing_structure_refinement 'SHELXL-97 (Sheldrick, 1997)'
_computing_structure_solution 'SHELXS-97 (Sheldrick, 1990)'
_diffrn_ambient_temperature 298(2)
_diffrn_measured_fraction_theta_full 0.970
_diffrn_measured_fraction_theta_max 0.970
_diffrn_measurement_device_type 'CCD area detector'
_diffrn_measurement_method 'phi and omega scans'
_diffrn_radiation_monochromator graphite
_diffrn_radiation_source 'fine-focus sealed tube'
_diffrn_radiation_type MoK\a
_diffrn_radiation_wavelength 0.71073
_diffrn_reflns_av_R_equivalents 0.0838
_diffrn_reflns_av_sigmaI/netI 0.0862
_diffrn_reflns_limit_h_max 14
_diffrn_reflns_limit_h_min -14
_diffrn_reflns_limit_k_max 11
_diffrn_reflns_limit_k_min -11
_diffrn_reflns_limit_l_max 13
_diffrn_reflns_limit_l_min -20
_diffrn_reflns_number 9920
_diffrn_reflns_theta_full 24.15
_diffrn_reflns_theta_max 24.15
_diffrn_reflns_theta_min 3.13
_exptl_absorpt_coefficient_mu 0.928
_exptl_absorpt_correction_T_max 0.9464
_exptl_absorpt_correction_T_min 0.7252
_exptl_absorpt_correction_type multi-scan
_exptl_absorpt_process_details sadabs
_exptl_crystal_density_diffrn 1.406
_exptl_crystal_density_method 'not measured'
_exptl_crystal_F_000 956
_exptl_crystal_size_max 0.37
_exptl_crystal_size_mid 0.12
_exptl_crystal_size_min 0.06
_refine_diff_density_max 0.675
_refine_diff_density_min -0.971
_refine_diff_density_rms 0.116
_refine_ls_extinction_method none
_refine_ls_goodness_of_fit_ref 0.883
_refine_ls_hydrogen_treatment constr
_refine_ls_matrix_type full
_refine_ls_number_parameters 255
_refine_ls_number_reflns 3482
_refine_ls_number_restraints 0
_refine_ls_restrained_S_all 0.883
_refine_ls_R_factor_all 0.1297
_refine_ls_R_factor_gt 0.0776
_refine_ls_shift/su_max 0.001
_refine_ls_shift/su_mean 0.000
_refine_ls_structure_factor_coef Fsqd
_refine_ls_weighting_details 'calc w=1/[\s^2^(Fo^2^)+(0.1421P)^2^+0.0000P] where P=(Fo^2^+2Fc^2^)/3'
_refine_ls_weighting_scheme calc
_refine_ls_wR_factor_gt 0.2027
_refine_ls_wR_factor_ref 0.2344
_reflns_number_gt 1672
_reflns_number_total 3482
_reflns_threshold_expression >2sigma(I)
_cod_data_source_file cg201655n_si_009.cif
_cod_data_source_block 110504c
_cod_depositor_comments
;
The following automatic conversions were performed:

'_symmetry_cell_setting' value 'Monoclinic' changed to 'monoclinic'
according to /home/saulius/struct/CIF-dictionaries/cif_core.dic
dictionary named 'cif_core.dic' version 2.4.1 from 2010-06-29.

Automatic conversion script
Id: cif_fix_values 1891 2012-01-12 08:04:46Z andrius 
;
_cod_original_sg_symbol_H-M P2/n
_cod_database_code 4506164

loop_
_symmetry_equiv_pos_as_xyz
'x, y, z'
'-x+1/2, y, -z+1/2'
'-x, -y, -z'
'x-1/2, -y, z-1/2'

loop_
_atom_site_label
_atom_site_type_symbol
_atom_site_fract_x
_atom_site_fract_y
_atom_site_fract_z
_atom_site_U_iso_or_equiv
_atom_site_adp_type
_atom_site_occupancy
_atom_site_symmetry_multiplicity
_atom_site_calc_flag
_atom_site_refinement_flags
Ag1 Ag 0.42222(7) 0.40075(9) 0.55978(5) 0.1022(5) Uani 1 1 d .
N1 N 0.6429(5) 0.2127(6) 0.8579(3) 0.0630(16) Uani 1 1 d .
N2 N 0.4987(5) 0.3330(8) 0.6599(4) 0.0715(19) Uani 1 1 d .
N3 N 0.3298(6) 0.5258(8) 0.4874(4) 0.079(2) Uani 1 1 d .
N4 N 0.2500 0.534(6) 0.7500 0.208(12) Uani 1 2 d S
N5 N 0.2500 0.262(5) 0.2500 0.187(10) Uani 1 2 d S
O1 O 0.4455(12) 0.1623(16) 0.4834(10) 0.228(6) Uani 1 1 d .
H1A H 0.4072 0.1825 0.4467 0.273 Uiso 1 1 d R
H1B H 0.4973 0.1576 0.4547 0.273 Uiso 1 1 d R
O2 O 0.266(2) 0.584(3) 0.6887(15) 0.259(10) Uani 1 1 d .
O3 O 0.2500 0.407(5) 0.7500 0.255(13) Uani 1 2 d S
O4 O 0.331(2) 0.317(3) 0.2553(12) 0.247(8) Uani 1 1 d .
O5 O 0.2500 0.133(5) 0.2500 0.246(12) Uani 1 2 d S
O6 O 0.4566(14) 0.1715(19) 0.3468(9) 0.249(7) Uani 1 1 d .
H6A H 0.4475 0.2528 0.3293 0.298 Uiso 1 1 d R
H6B H 0.4001 0.1392 0.3306 0.298 Uiso 1 1 d R
C1 C 0.5146(8) -0.4364(10) 0.9858(5) 0.083(3) Uani 1 1 d .
C2 C 0.5404(8) -0.3256(10) 0.9594(5) 0.083(3) Uani 1 1 d .
C3 C 0.5652(8) -0.1907(9) 0.9324(5) 0.073(2) Uani 1 1 d .
C4 C 0.4927(8) -0.1018(9) 0.9096(5) 0.078(2) Uani 1 1 d .
H4 H 0.4242 -0.1293 0.9109 0.094 Uiso 1 1 calc R
C5 C 0.5170(7) 0.0318(9) 0.8838(5) 0.072(2) Uani 1 1 d .
H5 H 0.4655 0.0914 0.8671 0.086 Uiso 1 1 calc R
C6 C 0.6187(7) 0.0740(8) 0.8833(5) 0.065(2) Uani 1 1 d .
C7 C 0.6939(7) -0.0185(9) 0.9058(5) 0.073(2) Uani 1 1 d .
H7 H 0.7624 0.0086 0.9032 0.088 Uiso 1 1 calc R
C8 C 0.6713(8) -0.1457(9) 0.9311(6) 0.083(3) Uani 1 1 d .
H8 H 0.7232 -0.2046 0.9478 0.100 Uiso 1 1 calc R
C9 C 0.5404(6) 0.2091(9) 0.6684(5) 0.072(2) Uani 1 1 d .
H9 H 0.5352 0.1463 0.6292 0.086 Uiso 1 1 calc R
C10 C 0.5907(6) 0.1671(8) 0.7311(4) 0.065(2) Uani 1 1 d .
H10 H 0.6216 0.0798 0.7332 0.078 Uiso 1 1 calc R
C11 C 0.5953(6) 0.2567(8) 0.7919(4) 0.0590(19) Uani 1 1 d .
C12 C 0.5503(6) 0.3859(8) 0.7846(5) 0.065(2) Uani 1 1 d .
H12 H 0.5508 0.4486 0.8240 0.078 Uiso 1 1 calc R
C13 C 0.5044(7) 0.4209(10) 0.7177(6) 0.083(3) Uani 1 1 d .
H13 H 0.4762 0.5094 0.7126 0.100 Uiso 1 1 calc R
C14 C 0.3084(6) 0.4990(8) 0.4163(4) 0.066(2) Uani 1 1 d .
H14 H 0.3374 0.4196 0.3955 0.079 Uiso 1 1 calc R
C15 C 0.2481(6) 0.5776(8) 0.3723(4) 0.064(2) Uani 1 1 d .
H15 H 0.2362 0.5514 0.3232 0.077 Uiso 1 1 calc R
C16 C 0.2031(6) 0.6996(8) 0.4006(4) 0.0574(19) Uani 1 1 d .
C17 C 0.2246(6) 0.7306(9) 0.4758(4) 0.071(2) Uani 1 1 d .
H17 H 0.1966 0.8090 0.4984 0.085 Uiso 1 1 calc R
C18 C 0.2885(8) 0.6408(11) 0.5154(5) 0.084(3) Uani 1 1 d .
H18 H 0.3033 0.6628 0.5647 0.101 Uiso 1 1 calc R

loop_
_atom_site_aniso_label
_atom_site_aniso_U_11
_atom_site_aniso_U_22
_atom_site_aniso_U_33
_atom_site_aniso_U_23
_atom_site_aniso_U_13
_atom_site_aniso_U_12
Ag1 0.1074(7) 0.1026(7) 0.0961(7) 0.0264(4) -0.0470(5) 0.0005(5)
N1 0.076(4) 0.046(4) 0.066(4) 0.009(3) -0.017(3) -0.010(3)
N2 0.070(4) 0.073(5) 0.072(5) 0.006(4) -0.023(4) -0.004(4)
N3 0.099(5) 0.072(5) 0.066(5) 0.003(4) -0.020(4) 0.013(4)
N4 0.20(3) 0.21(4) 0.21(4) 0.000 -0.01(3) 0.000
N5 0.19(3) 0.20(4) 0.16(2) 0.000 0.00(2) 0.000
O1 0.221(13) 0.218(13) 0.244(15) -0.068(12) -0.084(12) 0.027(11)
O2 0.26(2) 0.28(2) 0.24(2) -0.019(19) -0.01(2) 0.003(17)
O3 0.24(3) 0.25(3) 0.28(4) 0.000 -0.01(2) 0.000
O4 0.27(2) 0.251(19) 0.224(16) -0.013(15) -0.001(18) -0.027(19)
O5 0.27(3) 0.23(3) 0.23(3) 0.000 0.00(2) 0.000
O6 0.274(18) 0.218(14) 0.254(17) -0.032(13) -0.035(15) 0.014(13)
C1 0.108(7) 0.062(6) 0.080(6) 0.012(5) 0.018(5) 0.000(5)
C2 0.106(7) 0.054(6) 0.088(6) 0.006(5) 0.011(5) -0.001(5)
C3 0.096(7) 0.051(5) 0.072(5) 0.012(4) 0.008(5) -0.004(5)
C4 0.090(6) 0.068(6) 0.078(6) 0.014(5) 0.002(5) -0.017(5)
C5 0.086(6) 0.058(5) 0.072(5) 0.012(4) -0.007(5) -0.003(5)
C6 0.076(5) 0.056(5) 0.062(5) 0.016(4) -0.005(4) -0.006(4)
C7 0.075(5) 0.056(5) 0.088(6) 0.017(4) -0.004(5) -0.007(4)
C8 0.097(7) 0.064(6) 0.088(6) 0.017(5) -0.004(5) 0.008(5)
C9 0.082(5) 0.062(5) 0.071(5) 0.001(4) -0.019(4) -0.003(4)
C10 0.079(5) 0.049(4) 0.068(5) 0.007(4) -0.015(4) -0.007(4)
C11 0.069(5) 0.050(5) 0.059(5) 0.014(4) -0.013(4) -0.011(4)
C12 0.075(5) 0.056(5) 0.065(5) -0.005(4) -0.011(4) 0.002(4)
C13 0.089(6) 0.068(6) 0.093(7) 0.009(5) -0.027(5) 0.016(5)
C14 0.078(5) 0.053(5) 0.066(5) -0.001(4) -0.011(4) 0.004(4)
C15 0.083(5) 0.051(5) 0.057(5) -0.001(4) -0.014(4) 0.000(4)
C16 0.066(5) 0.057(5) 0.048(4) -0.005(4) -0.007(4) 0.004(4)
C17 0.085(6) 0.069(5) 0.059(5) -0.011(4) -0.013(4) 0.015(4)
C18 0.106(7) 0.092(7) 0.055(5) -0.005(5) -0.018(5) 0.005(6)

loop_
_atom_type_symbol
_atom_type_description
_atom_type_scat_dispersion_real
_atom_type_scat_dispersion_imag
_atom_type_scat_source
C C 0.0033 0.0016 'International Tables Vol C Tables 4.2.6.8 and 6.1.1.4'
H H 0.0000 0.0000 'International Tables Vol C Tables 4.2.6.8 and 6.1.1.4'
N N 0.0061 0.0033 'International Tables Vol C Tables 4.2.6.8 and 6.1.1.4'
O O 0.0106 0.0060 'International Tables Vol C Tables 4.2.6.8 and 6.1.1.4'
Ag Ag -0.8971 1.1015 'International Tables Vol C Tables 4.2.6.8 and 6.1.1.4'

loop_
_geom_angle_atom_site_label_1
_geom_angle_atom_site_label_2
_geom_angle_atom_site_label_3
_geom_angle
_geom_angle_site_symmetry_1
_geom_angle_site_symmetry_3
N3 Ag1 N2 159.3(3) . .
N3 Ag1 O1 103.4(4) . .
N2 Ag1 O1 96.7(4) . .
C16 N1 C11 122.3(6) 4_666 .
C16 N1 C6 120.7(6) 4_666 .
C11 N1 C6 116.7(6) . .
C9 N2 C13 117.2(7) . .
C9 N2 Ag1 124.0(6) . .
C13 N2 Ag1 118.8(6) . .
C18 N3 C14 116.2(7) . .
C18 N3 Ag1 117.6(6) . .
C14 N3 Ag1 126.2(6) . .
O2 N4 O2 134(6) 2_556 .
O2 N4 O3 113(3) 2_556 .
O2 N4 O3 113(3) . .
O4 N5 O4 127(5) . 2
O4 N5 O5 116(3) . .
O4 N5 O5 116(3) 2 .
Ag1 O1 H1A 97.8 . .
Ag1 O1 H1B 116.5 . .
H1A O1 H1B 90.2 . .
H6A O6 H6B 95.0 . .
C2 C1 C1 178.6(13) . 3_647
C1 C2 C3 175.5(10) . .
C4 C3 C2 121.7(9) . .
C4 C3 C8 118.6(8) . .
C2 C3 C8 119.7(9) . .
C3 C4 C5 121.7(9) . .
C3 C4 H4 119.1 . .
C5 C4 H4 119.1 . .
C6 C5 C4 119.2(8) . .
C6 C5 H5 120.4 . .
C4 C5 H5 120.4 . .
C7 C6 C5 119.2(7) . .
C7 C6 N1 122.0(7) . .
C5 C6 N1 118.8(7) . .
C8 C7 C6 122.0(8) . .
C8 C7 H7 119.0 . .
C6 C7 H7 119.0 . .
C7 C8 C3 119.3(8) . .
C7 C8 H8 120.3 . .
C3 C8 H8 120.3 . .
N2 C9 C10 124.1(8) . .
N2 C9 H9 118.0 . .
C10 C9 H9 118.0 . .
C9 C10 C11 119.1(8) . .
C9 C10 H10 120.5 . .
C11 C10 H10 120.5 . .
C12 C11 C10 117.6(7) . .
C12 C11 N1 122.6(7) . .
C10 C11 N1 119.7(7) . .
C11 C12 C13 119.0(8) . .
C11 C12 H12 120.5 . .
C13 C12 H12 120.5 . .
N2 C13 C12 123.0(8) . .
N2 C13 H13 118.5 . .
C12 C13 H13 118.5 . .
N3 C14 C15 125.2(8) . .
N3 C14 H14 117.4 . .
C15 C14 H14 117.4 . .
C14 C15 C16 119.8(7) . .
C14 C15 H15 120.1 . .
C16 C15 H15 120.1 . .
N1 C16 C15 122.9(6) 4_565 .
N1 C16 C17 120.9(7) 4_565 .
C15 C16 C17 116.2(7) . .
C18 C17 C16 118.4(8) . .
C18 C17 H17 120.8 . .
C16 C17 H17 120.8 . .
N3 C18 C17 124.2(8) . .
N3 C18 H18 117.9 . .
C17 C18 H18 117.9 . .

loop_
_geom_bond_atom_site_label_1
_geom_bond_atom_site_label_2
_geom_bond_distance
_geom_bond_site_symmetry_2
Ag1 N3 2.139(7) .
Ag1 N2 2.156(6) .
Ag1 O1 2.687(14) .
N1 C16 1.382(9) 4_666
N1 C11 1.402(9) .
N1 C6 1.443(10) .
N2 C9 1.316(11) .
N2 C13 1.340(12) .
N3 C18 1.329(12) .
N3 C14 1.331(10) .
N4 O2 1.22(3) 2_556
N4 O2 1.22(3) .
N4 O3 1.22(4) .
N5 O4 1.19(2) .
N5 O4 1.19(2) 2
N5 O5 1.25(4) .
O1 H1A 0.8489 .
O1 H1B 0.8520 .
O6 H6A 0.8500 .
O6 H6B 0.8493 .
C1 C2 1.213(12) .
C1 C1 1.38(2) 3_647
C2 C3 1.420(13) .
C3 C4 1.337(13) .
C3 C8 1.449(14) .
C4 C5 1.400(12) .
C4 H4 0.9300 .
C5 C6 1.386(12) .
C5 H5 0.9300 .
C6 C7 1.382(12) .
C7 C8 1.337(12) .
C7 H7 0.9300 .
C8 H8 0.9300 .
C9 C10 1.363(11) .
C9 H9 0.9300 .
C10 C11 1.392(11) .
C10 H10 0.9300 .
C11 C12 1.378(10) .
C12 C13 1.382(12) .
C12 H12 0.9300 .
C13 H13 0.9300 .
C14 C15 1.345(10) .
C14 H14 0.9300 .
C15 C16 1.405(11) .
C15 H15 0.9300 .
C16 N1 1.382(9) 4_565
C16 C17 1.412(10) .
C17 C18 1.392(12) .
C17 H17 0.9300 .
C18 H18 0.9300 .

loop_
_geom_torsion_atom_site_label_1
_geom_torsion_atom_site_label_2
_geom_torsion_atom_site_label_3
_geom_torsion_atom_site_label_4
_geom_torsion
_geom_torsion_site_symmetry_1
_geom_torsion_site_symmetry_4
N3 Ag1 N2 C9 167.5(8) . .
O1 Ag1 N2 C9 1.2(8) . .
N3 Ag1 N2 C13 -12.1(12) . .
O1 Ag1 N2 C13 -178.5(8) . .
N2 Ag1 N3 C18 1.3(13) . .
O1 Ag1 N3 C18 167.4(8) . .
N2 Ag1 N3 C14 -177.9(7) . .
O1 Ag1 N3 C14 -11.9(9) . .
C1 C1 C2 C3 143(53) 3_647 .
C1 C2 C3 C4 -53(14) . .
C1 C2 C3 C8 125(14) . .
C2 C3 C4 C5 179.3(8) . .
C8 C3 C4 C5 1.0(14) . .
C3 C4 C5 C6 -1.4(14) . .
C4 C5 C6 C7 2.4(13) . .
C4 C5 C6 N1 -178.8(7) . .
C16 N1 C6 C7 -52.7(11) 4_666 .
C11 N1 C6 C7 132.7(8) . .
C16 N1 C6 C5 128.6(8) 4_666 .
C11 N1 C6 C5 -46.1(10) . .
C5 C6 C7 C8 -3.0(14) . .
N1 C6 C7 C8 178.2(8) . .
C6 C7 C8 C3 2.6(14) . .
C4 C3 C8 C7 -1.5(14) . .
C2 C3 C8 C7 -179.9(9) . .
C13 N2 C9 C10 -1.8(13) . .
Ag1 N2 C9 C10 178.5(6) . .
N2 C9 C10 C11 3.0(13) . .
C9 C10 C11 C12 -1.6(11) . .
C9 C10 C11 N1 177.2(7) . .
C16 N1 C11 C12 -40.3(11) 4_666 .
C6 N1 C11 C12 134.3(8) . .
C16 N1 C11 C10 141.0(8) 4_666 .
C6 N1 C11 C10 -44.5(10) . .
C10 C11 C12 C13 -0.9(12) . .
N1 C11 C12 C13 -179.6(7) . .
C9 N2 C13 C12 -0.9(13) . .
Ag1 N2 C13 C12 178.8(7) . .
C11 C12 C13 N2 2.2(14) . .
C18 N3 C14 C15 -0.9(13) . .
Ag1 N3 C14 C15 178.4(6) . .
N3 C14 C15 C16 0.6(13) . .
C14 C15 C16 N1 178.0(7) . 4_565
C14 C15 C16 C17 -0.6(11) . .
N1 C16 C17 C18 -177.8(8) 4_565 .
C15 C16 C17 C18 0.8(12) . .
C14 N3 C18 C17 1.1(14) . .
Ag1 N3 C18 C17 -178.2(7) . .
C16 C17 C18 N3 -1.1(14) . .
